data_7005732
loop_
_publ_author_name
'Jakonen, Minna'
'Hirva, Pipsa'
'Haukka, Matti'
'Chardon-Noblat, Sylvie'
'Lafolet, Fr\'ed\'eric'
'Chauvin, J\'er\^ome'
'Deronzier, Alain'

_publ_section_title
;
 An alternative synthesis method for [Os(NN)(CO)(2)X(2)] complexes (NN
 = 2,2'-bipyridine, 4,4'-dimethyl-2,2'-bipyridine; X = Cl, Br, I).
 Electrochemical and photochemical properties and behavior.
;
_journal_issue 30
_journal_name_full 'Dalton transactions (Cambridge, England : 2003)'
_journal_page_first 3314
_journal_page_last 3324
_journal_paper_doi 10.1039/b704931e
_journal_year 2007
_chemical_absolute_configuration unk
_chemical_formula_moiety 'C12 H8 I2 N2 O2 Os'
_chemical_formula_sum 'C12 H8 I2 N2 O2 Os'
_chemical_formula_weight 656.20
_chemical_name_systematic
;
?
;
_space_group_IT_number 7
_symmetry_cell_setting monoclinic
_symmetry_space_group_name_Hall 'P -2yac'
_symmetry_space_group_name_H-M 'P 1 n 1'
_atom_sites_solution_hydrogens geom
_atom_sites_solution_primary direct
_atom_sites_solution_secondary difmap
_audit_creation_method SHELXL-97
_cell_angle_alpha 90.00
_cell_angle_beta 101.737(4)
_cell_angle_gamma 90.00
_cell_formula_units_Z 2
_cell_length_a 8.4170(4)
_cell_length_b 7.0934(4)
_cell_length_c 13.1254(6)
_cell_measurement_reflns_used 2570
_cell_measurement_temperature 120(2)
_cell_measurement_theta_max 27.48
_cell_measurement_theta_min 1.00
_cell_volume 767.27(7)
_computing_cell_refinement 'EvalCCD (Duisenberg, 1998-2003)'
_computing_data_collection 'Collect (Bruker AXS BV, 1997-2004)'
_computing_data_reduction 'EvalCCD (Duisenberg, 1998-2003)'
_computing_molecular_graphics 'Diamond v.3.1d (Brandenburg, 2006)'
_computing_publication_material 'SHELXL-97 (Sheldrick, 1997)'
_computing_structure_refinement 'SHELXL-97 (Sheldrick, 1997)'
_computing_structure_solution 'SIR97 (Altomare et al., 1997)'
_diffrn_ambient_temperature 120(2)
_diffrn_detector_area_resol_mean 9
_diffrn_measured_fraction_theta_full 0.998
_diffrn_measured_fraction_theta_max 0.998
_diffrn_measurement_device '95mm CCD camera on \k-goniostat'
_diffrn_measurement_device_type 'Nonius KappaCCD'
_diffrn_measurement_method '\f scans and \w scans with \k offset'
_diffrn_radiation_monochromator 'horizontally mounted graphite crystal'
_diffrn_radiation_source 'fine-focus sealed tube'
_diffrn_radiation_type MoK\a
_diffrn_radiation_wavelength 0.71073
_diffrn_reflns_av_R_equivalents 0.0350
_diffrn_reflns_av_sigmaI/netI 0.0636
_diffrn_reflns_limit_h_max 10
_diffrn_reflns_limit_h_min -10
_diffrn_reflns_limit_k_max 9
_diffrn_reflns_limit_k_min -7
_diffrn_reflns_limit_l_max 17
_diffrn_reflns_limit_l_min -14
_diffrn_reflns_number 7768
_diffrn_reflns_theta_full 27.49
_diffrn_reflns_theta_max 27.49
_diffrn_reflns_theta_min 2.65
_exptl_absorpt_coefficient_mu 12.331
_exptl_absorpt_correction_T_max 0.5382
_exptl_absorpt_correction_T_min 0.2632
_exptl_absorpt_correction_type multi-scan
_exptl_absorpt_process_details 'SADABS v.2.10 (Sheldrick, 2003)'
_exptl_crystal_colour yellow
_exptl_crystal_density_diffrn 2.840
_exptl_crystal_density_method 'not measured'
_exptl_crystal_description block
_exptl_crystal_F_000 584
_exptl_crystal_size_max 0.14
_exptl_crystal_size_mid 0.07
_exptl_crystal_size_min 0.05
_refine_diff_density_max 0.946
_refine_diff_density_min -0.704
_refine_diff_density_rms 0.183
_refine_ls_abs_structure_details 'Flack H D (1983), Acta Cryst. A39, 876-881'
_refine_ls_abs_structure_Flack 0.016(6)
_refine_ls_extinction_method none
_refine_ls_goodness_of_fit_ref 0.835
_refine_ls_hydrogen_treatment constr
_refine_ls_matrix_type full
_refine_ls_number_parameters 172
_refine_ls_number_reflns 3208
_refine_ls_number_restraints 2
_refine_ls_restrained_S_all 0.835
_refine_ls_R_factor_all 0.0363
_refine_ls_R_factor_gt 0.0260
_refine_ls_shift/su_max 0.001
_refine_ls_shift/su_mean 0.000
_refine_ls_structure_factor_coef Fsqd
_refine_ls_weighting_details 'calc w=1/[\s^2^(Fo^2^)+(0.0000P)^2^+0.0000P] where P=(Fo^2^+2Fc^2^)/3'
_refine_ls_weighting_scheme calc
_refine_ls_wR_factor_gt 0.0386
_refine_ls_wR_factor_ref 0.0407
_reflns_number_gt 2839
_reflns_number_total 3208
_reflns_threshold_expression >2sigma(I)
_cod_data_source_file b704931e.txt
_cod_data_source_block 4
_cod_original_sg_symbol_H-M 'P n'
_cod_database_code 7005732

loop_
_symmetry_equiv_pos_as_xyz
'x, y, z'
'x+1/2, -y, z+1/2'

loop_
_atom_site_label
_atom_site_type_symbol
_atom_site_fract_x
_atom_site_fract_y
_atom_site_fract_z
_atom_site_U_iso_or_equiv
_atom_site_adp_type
_atom_site_occupancy
_atom_site_symmetry_multiplicity
_atom_site_calc_flag
_atom_site_refinement_flags
_atom_site_disorder_assembly
_atom_site_disorder_group
Os1 Os 0.24500(4) 0.23169(4) 0.82913(3) 0.01173(7) Uani 1 1 d . . .
I1 I 0.42082(6) 0.42712(8) 0.98996(4) 0.01797(11) Uani 1 1 d . . .
I2 I 0.09319(5) 0.04447(6) 0.65813(3) 0.01811(13) Uani 1 1 d . . .
O1 O -0.0436(7) 0.4790(7) 0.8213(4) 0.0248(12) Uani 1 1 d . . .
O2 O 0.1148(6) -0.0326(7) 0.9691(4) 0.0236(12) Uani 1 1 d . . .
N1 N 0.4547(7) 0.0721(8) 0.8221(4) 0.0119(13) Uani 1 1 d . . .
N2 N 0.3600(7) 0.3946(8) 0.7285(4) 0.0134(13) Uani 1 1 d . . .
C1 C 0.0633(10) 0.3870(11) 0.8245(5) 0.0174(17) Uani 1 1 d . . .
C2 C 0.1617(10) 0.0663(11) 0.9186(6) 0.0205(18) Uani 1 1 d . . .
C10 C 0.4985(8) -0.0881(10) 0.8704(5) 0.0160(16) Uani 1 1 d . . .
H10 H 0.4298 -0.1393 0.9125 0.019 Uiso 1 1 calc R . .
C11 C 0.6382(8) -0.1872(10) 0.8639(5) 0.0212(16) Uani 1 1 d . . .
H11 H 0.6655 -0.3016 0.9010 0.025 Uiso 1 1 calc R . .
C12 C 0.7364(9) -0.1119(10) 0.8010(5) 0.0225(17) Uani 1 1 d . . .
H12 H 0.8343 -0.1735 0.7949 0.027 Uiso 1 1 calc R . .
C13 C 0.6907(9) 0.0530(11) 0.7477(6) 0.0231(17) Uani 1 1 d . . .
H13 H 0.7548 0.1029 0.7023 0.028 Uiso 1 1 calc R . .
C14 C 0.5529(8) 0.1450(10) 0.7601(5) 0.0166(15) Uani 1 1 d . . .
C15 C 0.5001(8) 0.3224(9) 0.7084(5) 0.0134(15) Uani 1 1 d . . .
C16 C 0.5837(10) 0.4164(9) 0.6449(6) 0.0179(15) Uani 1 1 d . . .
H16 H 0.6825 0.3658 0.6325 0.021 Uiso 1 1 calc R . .
C17 C 0.5256(9) 0.5826(11) 0.5991(5) 0.0233(17) Uani 1 1 d . . .
H17 H 0.5828 0.6466 0.5541 0.028 Uiso 1 1 calc R . .
C18 C 0.3834(8) 0.6566(10) 0.6189(5) 0.0180(16) Uani 1 1 d . . .
H18 H 0.3403 0.7713 0.5875 0.022 Uiso 1 1 calc R . .
C19 C 0.3054(9) 0.5590(10) 0.6856(5) 0.0154(16) Uani 1 1 d . . .
H19 H 0.2093 0.6109 0.7016 0.019 Uiso 1 1 calc R . .

loop_
_atom_site_aniso_label
_atom_site_aniso_U_11
_atom_site_aniso_U_22
_atom_site_aniso_U_33
_atom_site_aniso_U_23
_atom_site_aniso_U_13
_atom_site_aniso_U_12
Os1 0.01080(11) 0.01325(17) 0.01176(10) 0.00029(13) 0.00375(7) 0.00113(14)
I1 0.0187(3) 0.0197(3) 0.0151(2) -0.00126(17) 0.00241(18) -0.00257(19)
I2 0.0137(3) 0.0235(3) 0.0165(2) -0.0046(2) 0.00188(19) 0.0017(2)
O1 0.023(3) 0.027(3) 0.027(3) 0.002(2) 0.012(2) 0.007(3)
O2 0.020(3) 0.018(3) 0.035(3) 0.002(2) 0.011(2) -0.007(2)
N1 0.013(3) 0.015(3) 0.007(3) -0.005(2) 0.001(2) -0.001(3)
N2 0.008(3) 0.018(3) 0.013(3) 0.001(2) -0.001(2) -0.002(3)
C1 0.026(5) 0.017(4) 0.010(4) 0.000(3) 0.007(3) -0.008(4)
C2 0.018(4) 0.021(5) 0.019(4) -0.010(3) -0.003(3) 0.004(3)
C10 0.012(4) 0.017(4) 0.020(4) 0.003(3) 0.005(3) 0.003(3)
C11 0.019(4) 0.012(4) 0.031(4) 0.003(3) 0.004(3) 0.002(3)
C12 0.024(4) 0.015(4) 0.030(4) 0.005(3) 0.009(4) 0.008(3)
C13 0.010(4) 0.035(5) 0.027(4) 0.006(3) 0.009(3) -0.001(3)
C14 0.019(4) 0.021(4) 0.013(3) 0.002(3) 0.009(3) 0.001(3)
C15 0.011(4) 0.020(4) 0.010(3) -0.002(3) 0.001(3) 0.007(3)
C16 0.018(4) 0.017(4) 0.022(4) 0.003(3) 0.012(3) 0.004(3)
C17 0.024(4) 0.031(5) 0.018(4) 0.007(3) 0.011(3) -0.001(3)
C18 0.021(4) 0.016(4) 0.018(4) 0.008(3) 0.005(3) 0.002(3)
C19 0.015(4) 0.013(4) 0.017(4) -0.004(3) 0.002(3) 0.006(3)

loop_
_atom_type_symbol
_atom_type_description
_atom_type_scat_dispersion_real
_atom_type_scat_dispersion_imag
_atom_type_scat_source
C C 0.0033 0.0016 'International Tables Vol C Tables 4.2.6.8 and 6.1.1.4'
H H 0.0000 0.0000 'International Tables Vol C Tables 4.2.6.8 and 6.1.1.4'
N N 0.0061 0.0033 'International Tables Vol C Tables 4.2.6.8 and 6.1.1.4'
O O 0.0106 0.0060 'International Tables Vol C Tables 4.2.6.8 and 6.1.1.4'
I I -0.4742 1.8119 'International Tables Vol C Tables 4.2.6.8 and 6.1.1.4'
Os Os -1.2165 7.6030 'International Tables Vol C Tables 4.2.6.8 and 6.1.1.4'

loop_
_geom_angle_atom_site_label_1
_geom_angle_atom_site_label_2
_geom_angle_atom_site_label_3
_geom_angle
_geom_angle_site_symmetry_1
_geom_angle_site_symmetry_3
_geom_angle_publ_flag
C1 Os1 C2 89.0(3) . . yes
C1 Os1 N1 174.4(3) . . ?
C2 Os1 N1 96.5(3) . . ?
C1 Os1 N2 97.6(3) . . ?
C2 Os1 N2 173.5(3) . . ?
N1 Os1 N2 77.0(2) . . yes
C1 Os1 I2 91.0(2) . . ?
C2 Os1 I2 92.2(2) . . ?
N1 Os1 I2 87.60(15) . . ?
N2 Os1 I2 87.09(15) . . ?
C1 Os1 I1 92.1(2) . . ?
C2 Os1 I1 92.7(2) . . ?
N1 Os1 I1 88.83(15) . . ?
N2 Os1 I1 87.72(15) . . ?
I2 Os1 I1 174.26(2) . . yes
C10 N1 C14 117.8(6) . . ?
C10 N1 Os1 126.5(5) . . ?
C14 N1 Os1 115.6(4) . . ?
C19 N2 C15 119.0(6) . . ?
C19 N2 Os1 125.1(5) . . ?
C15 N2 Os1 115.9(5) . . ?
O1 C1 Os1 179.6(7) . . ?
O2 C2 Os1 178.4(7) . . ?
N1 C10 C11 124.4(6) . . ?
N1 C10 H10 117.8 . . ?
C11 C10 H10 117.8 . . ?
C10 C11 C12 117.1(7) . . ?
C10 C11 H11 121.4 . . ?
C12 C11 H11 121.4 . . ?
C13 C12 C11 119.4(6) . . ?
C13 C12 H12 120.3 . . ?
C11 C12 H12 120.3 . . ?
C14 C13 C12 120.0(6) . . ?
C14 C13 H13 120.0 . . ?
C12 C13 H13 120.0 . . ?
C13 C14 N1 121.2(6) . . ?
C13 C14 C15 122.8(6) . . ?
N1 C14 C15 116.0(6) . . ?
N2 C15 C16 120.5(6) . . ?
N2 C15 C14 115.4(6) . . ?
C16 C15 C14 124.0(6) . . ?
C17 C16 C15 120.4(7) . . ?
C17 C16 H16 119.8 . . ?
C15 C16 H16 119.8 . . ?
C16 C17 C18 119.4(6) . . ?
C16 C17 H17 120.3 . . ?
C18 C17 H17 120.3 . . ?
C17 C18 C19 118.1(7) . . ?
C17 C18 H18 121.0 . . ?
C19 C18 H18 121.0 . . ?
N2 C19 C18 122.5(6) . . ?
N2 C19 H19 118.8 . . ?
C18 C19 H19 118.8 . . ?

loop_
_geom_bond_atom_site_label_1
_geom_bond_atom_site_label_2
_geom_bond_distance
_geom_bond_site_symmetry_2
_geom_bond_publ_flag
Os1 C1 1.876(9) . yes
Os1 C2 1.893(9) . yes
Os1 N1 2.114(6) . yes
Os1 N2 2.130(5) . yes
Os1 I2 2.6958(6) . yes
Os1 I1 2.7012(7) . yes
O1 C1 1.105(9) . ?
O2 C2 1.092(9) . ?
N1 C10 1.317(9) . ?
N1 C14 1.373(8) . ?
N2 C19 1.335(9) . ?
N2 C15 1.360(8) . ?
C10 C11 1.387(9) . ?
C10 H10 0.9500 . ?
C11 C12 1.389(9) . ?
C11 H11 0.9500 . ?
C12 C13 1.377(10) . ?
C12 H12 0.9500 . ?
C13 C14 1.369(10) . ?
C13 H13 0.9500 . ?
C14 C15 1.456(10) . ?
C15 C16 1.368(9) . ?
C16 C17 1.368(10) . ?
C16 H16 0.9500 . ?
C17 C18 1.379(9) . ?
C17 H17 0.9500 . ?
C18 C19 1.383(9) . ?
C18 H18 0.9500 . ?
C19 H19 0.9500 . ?
